data_7101123
loop_
_publ_author_name
'Heinicke, Joachim'
'Peulecke, Norman'
'Jones, Peter G.'

_publ_section_title
;
Novel alpha-functionally substituted amino acids:
diphenylphosphinoglycines
;
_journal_issue 2
_journal_name_full 'Chemical Communications'
_journal_paper_doi 10.1039/b412860e
_journal_year 2005
_chemical_formula_sum 'C19 H26 N O3 P'
_chemical_formula_weight 347.38
_chemical_name_systematic
;
?
;
_space_group_IT_number 14
_symmetry_cell_setting monoclinic
_symmetry_space_group_name_Hall '-P 2yn'
_symmetry_space_group_name_H-M 'P 1 21/n 1'
_atom_sites_solution_hydrogens geom
_atom_sites_solution_primary direct
_atom_sites_solution_secondary difmap
_audit_creation_method SHELXL-97
_cell_angle_alpha 90.00
_cell_angle_beta 96.853(4)
_cell_angle_gamma 90.00
_cell_formula_units_Z 4
_cell_length_a 12.6440(11)
_cell_length_b 9.7680(8)
_cell_length_c 15.2660(11)
_cell_measurement_reflns_used 7699
_cell_measurement_temperature 133(2)
_cell_measurement_theta_max 30.3
_cell_measurement_theta_min 2.2
_cell_volume 1872.0(3)
_computing_cell_refinement 'Bruker SAINT'
_computing_data_collection 'Bruker SMART'
_computing_data_reduction 'Bruker SAINT'
_computing_molecular_graphics 'Siemens XP'
_computing_publication_material SHELXL-97
_computing_structure_refinement 'SHELXL-97 (Sheldrick, 1997)'
_computing_structure_solution 'SHELXS-97 (Sheldrick, 1990)'
_diffrn_ambient_temperature 133(2)
_diffrn_detector_area_resol_mean 8.192
_diffrn_measured_fraction_theta_full 1.000
_diffrn_measured_fraction_theta_max 0.999
_diffrn_measurement_device_type 'Bruker SMART 1000 CCD'
_diffrn_measurement_method '\w- & \f-scan'
_diffrn_radiation_monochromator graphite
_diffrn_radiation_source 'fine-focus sealed tube'
_diffrn_radiation_type MoK\a
_diffrn_radiation_wavelength 0.71073
_diffrn_reflns_av_R_equivalents 0.0423
_diffrn_reflns_av_sigmaI/netI 0.0359
_diffrn_reflns_limit_h_max 17
_diffrn_reflns_limit_h_min -17
_diffrn_reflns_limit_k_max 13
_diffrn_reflns_limit_k_min -13
_diffrn_reflns_limit_l_max 21
_diffrn_reflns_limit_l_min -21
_diffrn_reflns_number 25111
_diffrn_reflns_theta_full 30.00
_diffrn_reflns_theta_max 30.04
_diffrn_reflns_theta_min 1.98
_exptl_absorpt_coefficient_mu 0.163
_exptl_absorpt_correction_type none
_exptl_crystal_colour colourless
_exptl_crystal_density_diffrn 1.233
_exptl_crystal_density_method 'not measured'
_exptl_crystal_description 'irregular prism'
_exptl_crystal_F_000 744
_exptl_crystal_size_max 0.40
_exptl_crystal_size_mid 0.15
_exptl_crystal_size_min 0.15
_refine_diff_density_max 0.379
_refine_diff_density_min -0.192
_refine_diff_density_rms 0.041
_refine_ls_extinction_method none
_refine_ls_goodness_of_fit_ref 1.030
_refine_ls_hydrogen_treatment 'NH free, solvent OH and methyls as rigid groups, others riding'
_refine_ls_matrix_type full
_refine_ls_number_parameters 251
_refine_ls_number_reflns 5481
_refine_ls_number_restraints 40
_refine_ls_restrained_S_all 1.026
_refine_ls_R_factor_all 0.0518
_refine_ls_R_factor_gt 0.0339
_refine_ls_shift/su_max 0.000
_refine_ls_shift/su_mean 0.000
_refine_ls_structure_factor_coef Fsqd
_refine_ls_weighting_details 'calc w=1/[\s^2^(Fo^2^)+(0.0524P)^2^] where P=(Fo^2^+2Fc^2^)/3'
_refine_ls_weighting_scheme calc
_refine_ls_wR_factor_gt 0.0888
_refine_ls_wR_factor_ref 0.0948
_reflns_number_gt 4084
_reflns_number_total 5481
_reflns_threshold_expression >2sigma(I)
_cod_data_source_file b412860e.txt
_cod_original_sg_symbol_H-M 'P 21/n'
_cod_database_code 7101123

loop_
_symmetry_equiv_pos_as_xyz
'x, y, z'
'-x+1/2, y+1/2, -z+1/2'
'-x, -y, -z'
'x-1/2, -y-1/2, z-1/2'

loop_
_atom_site_label
_atom_site_type_symbol
_atom_site_fract_x
_atom_site_fract_y
_atom_site_fract_z
_atom_site_U_iso_or_equiv
_atom_site_adp_type
_atom_site_occupancy
_atom_site_symmetry_multiplicity
_atom_site_calc_flag
_atom_site_refinement_flags
_atom_site_disorder_assembly
_atom_site_disorder_group
P P 0.39652(2) 0.15700(3) 0.159983(18) 0.02208(8) Uani 1 1 d . . .
O1 O 0.45646(6) 0.49543(8) 0.22624(5) 0.02849(19) Uani 1 1 d . . .
O2 O 0.27829(6) 0.47076(8) 0.21810(5) 0.02506(17) Uani 1 1 d . . .
N N 0.29291(7) 0.23590(10) 0.30343(6) 0.01934(18) Uani 1 1 d . . .
H01 H 0.2737(10) 0.1465(15) 0.2932(9) 0.030(4) Uiso 1 1 d . . .
H02 H 0.2383(11) 0.2857(15) 0.2826(9) 0.031(4) Uiso 1 1 d . . .
C1 C 0.38545(8) 0.27676(11) 0.25593(7) 0.0198(2) Uani 1 1 d . . .
H1 H 0.4518 0.2669 0.2982 0.024 Uiso 1 1 calc R . .
C2 C 0.37286(8) 0.42868(12) 0.23124(7) 0.0215(2) Uani 1 1 d . . .
C3 C 0.30829(9) 0.25321(12) 0.40362(7) 0.0238(2) Uani 1 1 d . . .
C4 C 0.19916(10) 0.22955(14) 0.43423(8) 0.0339(3) Uani 1 1 d . . .
H4A H 0.2051 0.2363 0.4987 0.041 Uiso 1 1 calc R . .
H4B H 0.1732 0.1383 0.4157 0.041 Uiso 1 1 calc R . .
H4C H 0.1491 0.2989 0.4079 0.041 Uiso 1 1 calc R . .
C5 C 0.34788(10) 0.39684(13) 0.42826(8) 0.0316(3) Uani 1 1 d . . .
H5A H 0.2977 0.4643 0.3997 0.038 Uiso 1 1 calc R . .
H5B H 0.4181 0.4105 0.4086 0.038 Uiso 1 1 calc R . .
H5C H 0.3533 0.4082 0.4924 0.038 Uiso 1 1 calc R . .
C6 C 0.38606(11) 0.14436(14) 0.44133(8) 0.0366(3) Uani 1 1 d . . .
H6A H 0.4557 0.1606 0.4211 0.044 Uiso 1 1 calc R . .
H6B H 0.3597 0.0539 0.4214 0.044 Uiso 1 1 calc R . .
H6C H 0.3931 0.1481 0.5059 0.044 Uiso 1 1 calc R . .
C11 C 0.54108(9) 0.14105(12) 0.16276(7) 0.0239(2) Uani 1 1 d . . .
C12 C 0.57758(10) 0.01843(13) 0.12956(9) 0.0331(3) Uani 1 1 d . . .
H12 H 0.5276 -0.0485 0.1058 0.040 Uiso 1 1 calc R . .
C13 C 0.68604(10) -0.00677(14) 0.13085(8) 0.0348(3) Uani 1 1 d . . .
H13 H 0.7097 -0.0899 0.1074 0.042 Uiso 1 1 calc R . .
C14 C 0.75927(9) 0.08887(14) 0.16623(7) 0.0293(3) Uani 1 1 d . . .
H14 H 0.8334 0.0709 0.1685 0.035 Uiso 1 1 calc R . .
C15 C 0.72419(9) 0.21156(13) 0.19856(7) 0.0282(3) Uani 1 1 d . . .
H15 H 0.7747 0.2778 0.2223 0.034 Uiso 1 1 calc R . .
C16 C 0.61609(9) 0.23840(12) 0.19652(7) 0.0249(2) Uani 1 1 d . . .
H16 H 0.5931 0.3232 0.2182 0.030 Uiso 1 1 calc R . .
C21 C 0.35928(8) 0.26441(11) 0.06293(7) 0.0217(2) Uani 1 1 d . . .
C22 C 0.43172(9) 0.32017(13) 0.01074(7) 0.0272(2) Uani 1 1 d . . .
H22 H 0.5060 0.3089 0.0278 0.033 Uiso 1 1 calc R . .
C23 C 0.39682(10) 0.39178(14) -0.06569(8) 0.0322(3) Uani 1 1 d . . .
H23 H 0.4470 0.4283 -0.1010 0.039 Uiso 1 1 calc R . .
C24 C 0.28889(10) 0.41013(14) -0.09054(8) 0.0327(3) Uani 1 1 d . . .
H24 H 0.2648 0.4606 -0.1423 0.039 Uiso 1 1 calc R . .
C25 C 0.21615(10) 0.35454(14) -0.03953(8) 0.0338(3) Uani 1 1 d . . .
H25 H 0.1420 0.3666 -0.0567 0.041 Uiso 1 1 calc R . .
C26 C 0.25040(9) 0.28164(13) 0.03612(8) 0.0288(3) Uani 1 1 d . . .
H26 H 0.1997 0.2430 0.0701 0.035 Uiso 1 1 calc R . .
C99 C 0.4864(4) 0.8140(7) 0.3263(3) 0.0385(11) Uani 0.550(5) 1 d PDU A 1
H99A H 0.5545 0.8532 0.3141 0.046 Uiso 0.550(5) 1 calc PR A 1
H99B H 0.4998 0.7360 0.3665 0.046 Uiso 0.550(5) 1 calc PR A 1
H99C H 0.4452 0.8836 0.3537 0.046 Uiso 0.550(5) 1 calc PR A 1
O99 O 0.42867(18) 0.7697(2) 0.24687(19) 0.0375(8) Uani 0.550(5) 1 d PDU A 1
H99 H 0.4436 0.6876 0.2377 0.045 Uiso 0.550(5) 1 calc PR A 1
C99' C 0.4944(6) 0.8311(8) 0.2964(5) 0.0424(14) Uani 0.450(5) 1 d PDU A 2
H99D H 0.4662 0.9227 0.3058 0.051 Uiso 0.450(5) 1 calc PR A 2
H99E H 0.5187 0.8266 0.2378 0.051 Uiso 0.450(5) 1 calc PR A 2
H99F H 0.5544 0.8121 0.3416 0.051 Uiso 0.450(5) 1 calc PR A 2
O99' O 0.41527(19) 0.7348(3) 0.3019(3) 0.0489(12) Uani 0.450(5) 1 d PDU A 2
H99' H 0.4355 0.6586 0.2846 0.059 Uiso 0.450(5) 1 calc PR A 2

loop_
_atom_site_aniso_label
_atom_site_aniso_U_11
_atom_site_aniso_U_22
_atom_site_aniso_U_33
_atom_site_aniso_U_23
_atom_site_aniso_U_13
_atom_site_aniso_U_12
P 0.02344(14) 0.01904(14) 0.02538(14) -0.00363(12) 0.00958(10) -0.00066(11)
O1 0.0300(4) 0.0203(4) 0.0380(4) -0.0011(4) 0.0156(3) -0.0032(3)
O2 0.0280(4) 0.0197(4) 0.0287(4) 0.0016(3) 0.0087(3) 0.0028(3)
N 0.0197(4) 0.0186(5) 0.0208(4) 0.0013(4) 0.0067(3) 0.0001(4)
C1 0.0206(5) 0.0188(5) 0.0215(5) 0.0002(4) 0.0084(4) -0.0009(4)
C2 0.0283(5) 0.0184(5) 0.0196(5) -0.0016(4) 0.0104(4) 0.0006(4)
C3 0.0288(5) 0.0257(6) 0.0181(5) 0.0002(4) 0.0076(4) -0.0012(5)
C4 0.0368(6) 0.0381(7) 0.0301(6) -0.0040(6) 0.0179(5) -0.0067(6)
C5 0.0404(7) 0.0313(7) 0.0244(5) -0.0062(5) 0.0090(5) -0.0066(6)
C6 0.0425(7) 0.0375(7) 0.0292(6) 0.0082(6) 0.0014(5) 0.0041(6)
C11 0.0258(5) 0.0226(6) 0.0245(5) -0.0009(4) 0.0084(4) 0.0034(4)
C12 0.0311(6) 0.0276(7) 0.0419(7) -0.0104(6) 0.0090(5) 0.0027(5)
C13 0.0361(6) 0.0313(7) 0.0387(7) -0.0037(6) 0.0123(5) 0.0120(6)
C14 0.0257(5) 0.0380(7) 0.0254(5) 0.0044(5) 0.0074(4) 0.0098(5)
C15 0.0262(5) 0.0334(7) 0.0254(5) 0.0004(5) 0.0051(4) 0.0002(5)
C16 0.0271(5) 0.0232(6) 0.0256(5) -0.0015(4) 0.0079(4) 0.0023(5)
C21 0.0231(5) 0.0216(5) 0.0214(5) -0.0066(4) 0.0071(4) -0.0017(4)
C22 0.0247(5) 0.0312(6) 0.0268(5) -0.0024(5) 0.0073(4) -0.0034(5)
C23 0.0390(7) 0.0332(7) 0.0256(6) -0.0010(5) 0.0096(5) -0.0052(6)
C24 0.0449(7) 0.0298(7) 0.0227(5) -0.0051(5) 0.0011(5) 0.0032(6)
C25 0.0289(6) 0.0391(7) 0.0324(6) -0.0100(6) -0.0004(5) 0.0043(5)
C26 0.0239(5) 0.0326(7) 0.0312(6) -0.0061(5) 0.0081(4) -0.0016(5)
C99 0.0227(15) 0.046(3) 0.047(2) -0.015(2) 0.0043(16) -0.0011(15)
O99 0.0359(11) 0.0242(10) 0.0490(15) -0.0089(9) -0.0096(9) 0.0034(8)
C99' 0.030(2) 0.030(2) 0.068(4) -0.006(3) 0.011(3) -0.0045(16)
O99' 0.0403(13) 0.0279(13) 0.085(3) -0.0176(16) 0.0343(13) -0.0076(10)

loop_
_atom_type_symbol
_atom_type_description
_atom_type_scat_dispersion_real
_atom_type_scat_dispersion_imag
_atom_type_scat_source
C C 0.0033 0.0016 'International Tables Vol C Tables 4.2.6.8 and 6.1.1.4'
H H 0.0000 0.0000 'International Tables Vol C Tables 4.2.6.8 and 6.1.1.4'
N N 0.0061 0.0033 'International Tables Vol C Tables 4.2.6.8 and 6.1.1.4'
O O 0.0106 0.0060 'International Tables Vol C Tables 4.2.6.8 and 6.1.1.4'
P P 0.1023 0.0942 'International Tables Vol C Tables 4.2.6.8 and 6.1.1.4'

loop_
_geom_angle_atom_site_label_1
_geom_angle_atom_site_label_2
_geom_angle_atom_site_label_3
_geom_angle
C11 P C21 103.14(5)
C11 P C1 101.57(5)
C21 P C1 103.68(5)
C1 N C3 116.12(8)
N C1 C2 108.16(8)
N C1 P 110.07(7)
C2 C1 P 115.00(7)
O1 C2 O2 127.85(11)
O1 C2 C1 117.06(9)
O2 C2 C1 115.09(9)
C6 C3 C5 111.95(10)
C6 C3 C4 110.30(10)
C5 C3 C4 110.29(9)
C6 C3 N 107.58(9)
C5 C3 N 110.38(9)
C4 C3 N 106.14(9)
C16 C11 C12 118.49(10)
C16 C11 P 125.64(8)
C12 C11 P 115.85(9)
C13 C12 C11 120.88(12)
C14 C13 C12 120.02(12)
C13 C14 C15 119.72(11)
C16 C15 C14 120.68(11)
C15 C16 C11 120.19(11)
C22 C21 C26 118.45(11)
C22 C21 P 124.28(9)
C26 C21 P 117.05(8)
C23 C22 C21 120.87(11)
C24 C23 C22 120.03(11)
C23 C24 C25 119.63(12)
C26 C25 C24 120.61(11)
C25 C26 C21 120.39(11)

loop_
_geom_bond_atom_site_label_1
_geom_bond_atom_site_label_2
_geom_bond_distance
P C11 1.8299(11)
P C21 1.8306(12)
P C1 1.8927(11)
O1 C2 1.2520(13)
O2 C2 1.2577(13)
N C1 1.5021(13)
N C3 1.5281(13)
C1 C2 1.5347(15)
C3 C6 1.5145(17)
C3 C5 1.5216(17)
C3 C4 1.5263(15)
C11 C16 1.3974(16)
C11 C12 1.4002(16)
C12 C13 1.3911(16)
C13 C14 1.3792(18)
C14 C15 1.3888(18)
C15 C16 1.3884(15)
C21 C22 1.3945(15)
C21 C26 1.3989(15)
C22 C23 1.3865(17)
C23 C24 1.3837(17)
C24 C25 1.3850(18)
C25 C26 1.3817(17)
C99 O99 1.407(5)
C99' O99' 1.383(6)

loop_
_geom_hbond_atom_site_label_D
_geom_hbond_atom_site_label_H
_geom_hbond_atom_site_label_A
_geom_hbond_distance_DH
_geom_hbond_distance_HA
_geom_hbond_distance_DA
_geom_hbond_angle_DHA
_geom_hbond_site_symmetry_A
N H01 O2 0.914(14) 1.839(15) 2.7486(13) 172.7(13) 2_545
N H02 O99 0.873(14) 2.111(14) 2.834(2) 139.8(12) 2_545
N H02 O99' 0.873(14) 2.256(14) 2.916(4) 132.4(12) 2_545
O99 H99 O1 0.84 1.89 2.725(2) 170.3 .
O99' H99' O1 0.84 1.86 2.686(2) 167.5 .
C23 H23 O1 0.95 2.50 3.4274(14) 164.9 3_665

loop_
_geom_torsion_atom_site_label_1
_geom_torsion_atom_site_label_2
_geom_torsion_atom_site_label_3
_geom_torsion_atom_site_label_4
_geom_torsion
C3 N C1 C2 -89.92(11)
C3 N C1 P 143.70(8)
C11 P C1 N -142.58(7)
C21 P C1 N 110.65(8)
C11 P C1 C2 94.99(8)
C21 P C1 C2 -11.78(8)
N C1 C2 O1 150.70(9)
P C1 C2 O1 -85.84(10)
N C1 C2 O2 -29.53(12)
P C1 C2 O2 93.92(9)
C1 N C3 C6 -71.56(12)
C1 N C3 C5 50.86(12)
C1 N C3 C4 170.37(9)
C21 P C11 C16 80.83(11)
C1 P C11 C16 -26.37(11)
C21 P C11 C12 -100.68(10)
C1 P C11 C12 152.12(9)
C16 C11 C12 C13 0.60(18)
P C11 C12 C13 -178.01(10)
C11 C12 C13 C14 0.88(19)
C12 C13 C14 C15 -1.53(18)
C13 C14 C15 C16 0.71(17)
C14 C15 C16 C11 0.80(17)
C12 C11 C16 C15 -1.43(17)
P C11 C16 C15 177.03(9)
C11 P C21 C22 -2.50(11)
C1 P C21 C22 103.09(10)
C11 P C21 C26 172.15(9)
C1 P C21 C26 -82.26(9)
C26 C21 C22 C23 0.39(17)
P C21 C22 C23 174.97(9)
C21 C22 C23 C24 0.77(19)
C22 C23 C24 C25 -1.15(19)
C23 C24 C25 C26 0.35(19)
C24 C25 C26 C21 0.82(19)
C22 C21 C26 C25 -1.18(17)
P C21 C26 C25 -176.16(9)
